data_2202255
loop_
_publ_author_name
'Amalija Golobi\<c'
'Karmen Klan\<car'
'Primo\<z \<Segedin'

_publ_section_title
;<i>catena</i>-Poly[disodium
 [[tris(formato-\k<i>O</i>)copper(II)]-\m~2~-formato-\k^2^<i>O</i>:<i>O</i>']],
 with partial substitution of formate by acetate,
 Na~2<i>n~</i>[Cu(O~2~CH)~4{-~<i>x</i>}(O~2~CCH~3~)~<i>x~</i>]~<i>n~</i>
 (<i>x</i> = 0.28)
;
_journal_issue 4
_journal_name_full 'Acta Crystallographica Section E'
_journal_page_first m165
_journal_page_last m167
_journal_paper_doi 10.1107/S1600536803005567
_journal_volume 59
_journal_year 2003
_chemical_formula_iupac 'Na2 [Cu (C H O2)3.72 (C2 H3 O2)0.28]'
_chemical_formula_moiety '2(Na 1+), C4.28 H4.56 Cu1 O8 2-'
_chemical_formula_sum 'C4.28 H4.56 Cu Na2 O8'
_chemical_formula_weight 293.58
_space_group_IT_number 14
_symmetry_cell_setting monoclinic
_symmetry_space_group_name_Hall '-P 2ybc'
_symmetry_space_group_name_H-M 'P 1 21/c 1'
_atom_sites_solution_hydrogens difmap
_atom_sites_solution_primary direct
_cell_angle_alpha 90.00
_cell_angle_beta 96.993(2)
_cell_angle_gamma 90.00
_cell_formula_units_Z 4
_cell_length_a 7.0867(4)
_cell_length_b 9.4514(4)
_cell_length_c 13.8277(8)
_cell_measurement_reflns_used 2160
_cell_measurement_temperature 293
_cell_measurement_theta_max 27.5
_cell_measurement_theta_min 1.0
_cell_volume 919.28(8)
_computing_cell_refinement 'DENZO--SMN (Otwinowski & Minor, 1997)'
_computing_data_collection 'COLLECT (Nonius, 2000)'
_computing_data_reduction DENZO--SMN
_computing_molecular_graphics 'ORTEP-3 (Farrugia, 1997)'
_computing_publication_material Xtal3.6
_computing_structure_refinement 'Xtal3.6 (Hall et al., 1999)'
_computing_structure_solution 'SIR97 (Altomare et al., 1999)'
_diffrn_ambient_temperature 293
_diffrn_measured_fraction_theta_full .988
_diffrn_measured_fraction_theta_max .988
_diffrn_measurement_device_type 'Nonius KappaCCD'
_diffrn_measurement_method \w
_diffrn_radiation_monochromator graphite
_diffrn_radiation_type MoK\a
_diffrn_radiation_wavelength .71073
_diffrn_reflns_av_R_equivalents .026
_diffrn_reflns_limit_h_max 9
_diffrn_reflns_limit_h_min -9
_diffrn_reflns_limit_k_max 12
_diffrn_reflns_limit_k_min -12
_diffrn_reflns_limit_l_max 17
_diffrn_reflns_limit_l_min -17
_diffrn_reflns_number 12602
_diffrn_reflns_theta_full 27.5
_diffrn_reflns_theta_max 27.5
_diffrn_standards_decay_% 0
_diffrn_standards_interval_count 0
_diffrn_standards_number 0
_exptl_absorpt_coefficient_mu 2.49
_exptl_absorpt_correction_T_max 0.593
_exptl_absorpt_correction_T_min 0.564
_exptl_absorpt_correction_type multi-scan
_exptl_absorpt_process_details '(DENZO--SMN; Otwinovski & Minor, 1997)'
_exptl_crystal_colour blue
_exptl_crystal_density_diffrn 2.121
_exptl_crystal_density_method 'not measured'
_exptl_crystal_description prism
_exptl_crystal_F_000 581.02
_exptl_crystal_size_max 0.23
_exptl_crystal_size_mid 0.22
_exptl_crystal_size_min 0.21
_refine_diff_density_max .52
_refine_diff_density_min -.83
_refine_ls_abs_structure_details none
_refine_ls_extinction_method none
_refine_ls_goodness_of_fit_all 1.26
_refine_ls_goodness_of_fit_ref 1.27
_refine_ls_hydrogen_treatment mixed
_refine_ls_matrix_type full
_refine_ls_number_constraints 8
_refine_ls_number_parameters 156
_refine_ls_number_reflns 2019
_refine_ls_number_restraints 0
_refine_ls_R_factor_all .029
_refine_ls_R_factor_gt .026
_refine_ls_shift/su_max .00
_refine_ls_shift/su_mean .0001
_refine_ls_structure_factor_coef F
_refine_ls_weighting_details
;
REGINA weighting scheme (Wang & Robertson, 1985)
;
_refine_ls_weighting_scheme calc
_refine_ls_wR_factor_all .019
_refine_ls_wR_factor_ref .018
_reflns_number_gt 1947
_reflns_number_total 2069
_reflns_threshold_expression I>2\s(I)
_cod_data_source_file ya6153.cif
_cod_data_source_block I
_cod_original_sg_symbol_Hall -p_2ybc
_cod_original_sg_symbol_H-M 'P 21/c'
_cod_original_formula_sum 'C4.28 H4.56 Cu1 Na2 O8'
_cod_database_code 2202255
_cod_database_fobs_code 2202255

loop_
_symmetry_equiv_pos_as_xyz
+x,+y,+z
-x,1/2+y,1/2-z
-x,-y,-z
+x,1/2-y,1/2+z

loop_
_atom_site_label
_atom_site_fract_x
_atom_site_fract_y
_atom_site_fract_z
_atom_site_U_iso_or_equiv
_atom_site_adp_type
_atom_site_calc_flag
_atom_site_calc_attached_atom
_atom_site_occupancy
_atom_site_disorder_assembly
_atom_site_disorder_group
Cu .45912(2) .271510(10) .815910(10) .01988(11) Uani ? ? 1.00000 ? ?
Na1 .86246(6) .53549(5) .38067(4) .0287(2) Uani ? ? 1.00000 ? ?
Na2 .36454(6) -.04844(5) .88281(4) .0292(2) Uani ? ? 1.00000 ? ?
O11 .57597(12) .22579(8) .69824(6) .0239(4) Uani ? ? 1.00000 ? ?
O12 .51143(13) .00187(9) .73108(7) .0309(4) Uani ? ? 1.00000 ? ?
O21 .35036(12) .33218(9) .93095(7) .0297(4) Uani ? ? 1.00000 ? ?
O22 .35322(12) .12659(9) 1.01174(6) .0276(4) Uani ? ? 1.00000 ? ?
O31 .20493(12) .27526(9) .73715(7) .0301(4) Uani ? ? 1.00000 ? ?
O32 .10223(12) .08245(10) .80815(7) .0344(4) Uani ? ? 1.00000 ? ?
O41 .69090(13) .19371(11) .89177(7) .0347(4) Uani ? ? 1.00000 ? ?
O42 .88384(13) .16723(12) 1.02695(8) .0399(5) Uani ? ? 1.00000 ? ?
C1 .57681(18) .09481(13) .68162(9) .0260(5) Uani ? ? 1.00000 ? ?
C2 .31543(16) .25354(13) 1.00014(9) .0239(5) Uani ? ? 1.00000 ? ?
C3 .08125(17) .18544(16) .75337(10) .0342(6) Uani ? ? 1.00000 ? ?
C4 .78898(19) .24076(16) .96580(10) .0331(7) Uani ? ? 1.00000 ? ?
H1 .631(3) .070(2) .6313(19) .042(5) Uiso ? ? 1.00000 ? ?
H2 .255(2) .303(2) 1.0497(14) .032(4) Uiso ? ? 1.00000 ? ?
H3 -.035(4) .201(2) .7202(18) .046(5) Uiso ? ? 1.00000 ? ?
C41 .8518(8) .3942(6) .9528(4) .043(3) Uiso ? ? .284(13) ? ?
H4 .767(4) .330(4) .979(2) .043(3) Uiso ? ? .716(13) ? ?
H41 .93368 .39690 .89758 .043(3) Uiso ? ? .284(13) ? ?
H42 .74138 .45572 .93813 .043(3) Uiso ? ? .284(13) ? ?
H43 .93446 .43249 1.01245 .043(3) Uiso ? ? .284(13) ? ?

loop_
_atom_site_aniso_label
_atom_site_aniso_U_11
_atom_site_aniso_U_22
_atom_site_aniso_U_33
_atom_site_aniso_U_12
_atom_site_aniso_U_13
_atom_site_aniso_U_23
Cu .02128(11) .01892(11) .01975(11) .00162(4) .00371(6) .00246(4)
Na1 .0288(2) .0280(2) .0308(3) .00217(17) .00996(18) -.00075(18)
Na2 .0306(2) .0261(2) .0311(3) -.00397(17) .00460(18) .00033(18)
O11 .0294(4) .0184(4) .0247(4) .0006(3) .0067(3) .0019(3)
O12 .0419(4) .0186(4) .0351(5) .0003(3) .0166(4) -.0003(4)
O21 .0383(4) .0257(4) .0268(4) .0026(3) .0107(3) .0033(4)
O22 .0326(4) .0256(5) .0249(4) .0009(3) .0038(3) -.0030(3)
O31 .0231(4) .0361(5) .0307(5) -.0018(3) .0019(3) .0111(4)
O32 .0295(4) .0365(5) .0376(5) .0027(3) .0056(4) -.0107(4)
O41 .0338(5) .0378(5) .0306(5) .0108(4) -.0035(4) -.0024(4)
O42 .0329(4) .0509(6) .0342(5) -.0011(4) -.0034(4) -.0117(4)
C1 .0346(5) .0204(6) .0246(6) .0033(5) .0105(5) -.0007(5)
C2 .0248(5) .0279(6) .0197(6) .0002(4) .0048(4) -.0008(5)
C3 .0200(6) .0460(7) .0357(7) -.0045(5) -.0012(5) .0142(6)
C4 .0367(7) .0307(8) .0305(7) .0053(5) -.0017(6) .0021(6)

loop_
_atom_type_symbol
_atom_type_scat_dispersion_real
_atom_type_scat_dispersion_imag
_atom_type_scat_source
H 0 0 'Int. Tables Vol IV Tables 2.2B and 2.3.1'
Cu .263 1.266 'Int. Tables Vol IV Tables 2.2B and 2.3.1'
O .008 .006 'Int. Tables Vol IV Tables 2.2B and 2.3.1'
C .002 .002 'Int. Tables Vol IV Tables 2.2B and 2.3.1'
Na .03 .025 'Int. Tables Vol IV Tables 2.2B and 2.3.1'

loop_
_geom_angle_atom_site_label_1
_geom_angle_atom_site_label_2
_geom_angle_atom_site_label_3
_geom_angle_site_symmetry_1
_geom_angle_site_symmetry_3
_geom_angle
_geom_angle_publ_flag
O11 Cu O21 . . 175.40(4) yes
O11 Cu O31 . . 89.74(4) yes
O11 Cu O41 . . 87.18(4) yes
O11 Cu O12 . '2 656' 84.94(3) yes
O21 Cu O31 . . 91.15(4) yes
O21 Cu O41 . . 93.57(4) yes
O21 Cu O12 . '2 656' 90.61(4) yes
O31 Cu O41 . . 159.16(4) yes
O31 Cu O12 . '2 656' 86.30(3) yes
O41 Cu O12 . '2 656' 113.91(4) yes
O22 Na1 O42 '2 656' '2 756' 88.66(4) ?
O22 Na1 O31 '2 656' '3 666' 93.62(3) ?
O22 Na1 Na2 '2 656' '4 554' 43.60(2) ?
O22 Na1 O41 '2 656' '4 554' 85.53(3) ?
O22 Na1 O32 '2 656' '4 654' 166.72(4) ?
O42 Na1 O31 '2 756' '3 666' 92.75(4) ?
O42 Na1 Na2 '2 756' '4 554' 131.00(3) ?
O42 Na1 O41 '2 756' '4 554' 138.56(4) ?
O42 Na1 O32 '2 756' '4 654' 86.57(4) ?
O31 Na1 Na2 '3 666' '4 554' 82.25(2) ?
O31 Na1 O41 '3 666' '4 554' 128.52(3) ?
O31 Na1 O32 '3 666' '4 654' 98.98(4) ?
Na2 Na1 O41 '4 554' '4 554' 62.33(2) ?
Na2 Na1 O32 '4 554' '4 654' 142.42(3) ?
O41 Na1 O32 '4 554' '4 654' 89.86(4) ?
O12 Na2 O22 . . 122.58(3) ?
O12 Na2 O32 . . 85.38(4) ?
O12 Na2 O11 . '2 646' 70.84(3) ?
O12 Na2 O22 . '3 657' 99.46(3) ?
O12 Na2 O42 . '3 657' 151.78(4) ?
O12 Na2 Na1 . 4 57.86(2) ?
O22 Na2 O32 . . 82.54(3) ?
O22 Na2 O11 . '2 646' 159.98(4) ?
O22 Na2 O22 . '3 657' 82.31(3) ?
O22 Na2 O42 . '3 657' 81.63(4) ?
O22 Na2 Na1 . 4 95.99(3) ?
O32 Na2 O11 . '2 646' 115.00(4) ?
O32 Na2 O22 . '3 657' 164.33(4) ?
O32 Na2 O42 . '3 657' 83.72(4) ?
O32 Na2 Na1 . 4 135.34(3) ?
O11 Na2 O22 '2 646' '3 657' 80.62(3) ?
O11 Na2 O42 '2 646' '3 657' 90.45(4) ?
O11 Na2 Na1 '2 646' 4 78.49(2) ?
O22 Na2 O42 '3 657' '3 657' 98.00(4) ?
O22 Na2 Na1 '3 657' 4 43.07(2) ?
O42 Na2 Na1 '3 657' 4 140.51(3) ?
Cu O11 C1 . . 112.32(8) ?
Cu O11 Na2 . '2 656' 107.38(4) ?
C1 O11 Na2 . '2 656' 139.60(8) ?
Na2 O12 C1 . . 145.23(8) ?
Na2 O12 Cu . '2 646' 96.84(3) ?
C1 O12 Cu . '2 646' 117.72(9) ?
Cu O21 C2 . . 125.71(8) ?
Na2 O22 C2 . . 126.11(8) ?
Na2 O22 Na1 . '2 646' 106.71(4) ?
Na2 O22 Na2 . '3 657' 97.69(3) ?
C2 O22 Na1 . '2 646' 106.41(8) ?
C2 O22 Na2 . '3 657' 121.34(7) ?
Na1 O22 Na2 '2 646' '3 657' 93.33(3) ?
Cu O31 C3 . . 119.60(8) ?
Cu O31 Na1 . '3 666' 118.15(4) ?
C3 O31 Na1 . '3 666' 122.12(8) ?
Na2 O32 C3 . . 135.42(8) ?
Na2 O32 Na1 . '4 455' 97.82(4) ?
C3 O32 Na1 . '4 455' 126.63(8) ?
Cu O41 C4 . . 130.24(10) ?
Cu O41 Na1 . 4 131.93(5) ?
C4 O41 Na1 . 4 97.63(8) ?
C4 O42 Na1 . '2 746' 164.34(10) ?
C4 O42 Na2 . '3 657' 103.54(9) ?
Na1 O42 Na2 '2 746' '3 657' 91.60(4) ?
O11 C1 O12 . . 125.92(12) yes
O11 C1 H1 . . 115.2(15) ?
O12 C1 H1 . . 118.9(15) ?
O21 C2 O22 . . 127.74(12) yes
O21 C2 H2 . . 113.5(11) ?
O22 C2 H2 . . 118.7(11) ?
O31 C3 O32 . . 127.43(11) yes
O31 C3 H3 . . 114.1(14) ?
O32 C3 H3 . . 118.5(14) ?
O41 C4 O42 . . 124.50(14) yes
O41 C4 C41 . . 112.4(2) yes
O41 C4 H4 . . 114.6(18) yes
O42 C4 C41 . . 118.2(2) yes
O42 C4 H4 . . 119.7(19) yes
C4 C41 H41 . . 108.3(4) ?
C4 C41 H42 . . 110.6(4) ?
C4 C41 H43 . . 112.8(4) ?
H4 C41 H41 . . 138(2) ?
H4 C41 H42 . . 86(2) ?
H4 C41 H43 . . 104.2(19) ?
H41 C41 H42 . . 110.3(5) ?
H41 C41 H43 . . 106.0(5) ?
H42 C41 H43 . . 108.9(5) ?
C4 H4 C41 . . 113(3) ?

loop_
_geom_bond_atom_site_label_1
_geom_bond_atom_site_label_2
_geom_bond_site_symmetry_1
_geom_bond_site_symmetry_2
_geom_bond_distance
_geom_bond_publ_flag
Cu O11 . . 1.9616(9) yes
Cu O21 . . 1.9370(10) yes
Cu O31 . . 1.9886(8) yes
Cu O41 . . 1.9798(9) yes
Cu O12 . '2 656' 2.2889(9) yes
Na1 O22 . '2 656' 2.4176(10) yes
Na1 O42 . '2 756' 2.4198(11) yes
Na1 O31 . '3 666' 2.4274(10) yes
Na1 Na2 . '4 554' 3.5345(6) ?
Na1 O41 . '4 554' 2.4980(11) yes
Na1 O32 . '4 654' 2.3559(11) yes
Na2 O12 . . 2.4987(11) yes
Na2 O22 . . 2.4406(10) yes
Na2 O32 . . 2.3631(10) yes
Na2 O11 . '2 646' 2.4702(9) yes
Na2 O22 . '3 657' 2.4417(9) yes
Na2 O42 . '3 657' 2.5398(12) yes
O11 C1 . . 1.2592(14) yes
O12 C1 . . 1.2374(16) yes
O21 C2 . . 1.2597(16) yes
O22 C2 . . 1.2356(15) yes
O31 C3 . . 1.2598(16) yes
O32 C3 . . 1.2312(17) yes
O41 C4 . . 1.2472(16) yes
O42 C4 . . 1.2294(17) yes
C1 H1 . . .87(3) ?
C2 H2 . . .97(2) ?
C3 H3 . . .91(2) ?
C4 C41 . . 1.534(6) yes
C4 H4 . . .88(4) ?
C41 H4 . . .95(3) ?
C41 H41 . . 1.014 ?
C41 H42 . . .976 ?
C41 H43 . . 1.019 ?

loop_
_geom_torsion_atom_site_label_1
_geom_torsion_atom_site_label_2
_geom_torsion_atom_site_label_3
_geom_torsion_atom_site_label_4
_geom_torsion_site_symmetry_1
_geom_torsion_site_symmetry_2
_geom_torsion_site_symmetry_3
_geom_torsion_site_symmetry_4
_geom_torsion
O11 Cu Na2 O12 . . . . -2.04(3)
O11 Cu Na2 O22 . . . . 163.63(3)
O11 Cu Na2 O32 . . . . -103.52(4)
O11 Cu Na2 O11 . . . '2 646' -.91(4)
O11 Cu Na2 O22 . . . '3 657' 89.38(4)
O11 Cu Na2 O42 . . . '3 657' -150.07(5)
O11 Cu Na2 Na1 . . . 4 59.67(3)
O21 Cu Na2 O12 . . . . 178.69(3)
O21 Cu Na2 O22 . . . . -15.64(3)
O21 Cu Na2 O32 . . . . 77.22(4)
O21 Cu Na2 O11 . . . '2 646' 179.82(4)
O21 Cu Na2 O22 . . . '3 657' -89.89(4)
O21 Cu Na2 O42 . . . '3 657' 30.66(5)
O21 Cu Na2 Na1 . . . 4 -119.60(3)
O31 Cu Na2 O12 . . . . 87.41(4)
O31 Cu Na2 O22 . . . . -106.92(4)
O31 Cu Na2 O32 . . . . -14.07(4)
O31 Cu Na2 O11 . . . '2 646' 88.54(4)
O31 Cu Na2 O22 . . . '3 657' 178.83(4)
O31 Cu Na2 O42 . . . '3 657' -60.62(5)
O31 Cu Na2 Na1 . . . 4 149.11(3)
O41 Cu Na2 O12 . . . . -86.14(4)
O41 Cu Na2 O22 . . . . 79.53(4)
O41 Cu Na2 O32 . . . . 172.38(4)
O41 Cu Na2 O11 . . . '2 646' -85.01(4)
O41 Cu Na2 O22 . . . '3 657' 5.28(4)
O41 Cu Na2 O42 . . . '3 657' 125.82(5)
O41 Cu Na2 Na1 . . . 4 -24.44(3)
O12 Cu Na2 O12 '2 656' . . . 121.7(2)
O12 Cu Na2 O22 '2 656' . . . -72.6(2)
O12 Cu Na2 O32 '2 656' . . . 20.3(2)
O12 Cu Na2 O11 '2 656' . . '2 646' 122.9(2)
O12 Cu Na2 O22 '2 656' . . '3 657' -146.8(2)
O12 Cu Na2 O42 '2 656' . . '3 657' -26.3(2)
O12 Cu Na2 Na1 '2 656' . . 4 -176.6(2)
Na2 Cu O11 C1 . . . . 1.61(8)
Na2 Cu O11 Na2 . . . '2 656' 173.95(3)
O21 Cu O11 Na2 . . . '2 656' -15.2(4)
O31 Cu O11 C1 . . . . -86.49(8)
O31 Cu O11 Na2 . . . '2 656' 85.84(4)
O41 Cu O11 C1 . . . . 72.89(8)
O41 Cu O11 Na2 . . . '2 656' -114.78(4)
O12 Cu O11 C1 '2 656' . . . -172.80(8)
O12 Cu O11 Na2 '2 656' . . '2 656' -.47(3)
Na2 Cu O21 C2 . . . . 13.73(9)
O31 Cu O21 C2 . . . . 101.81(9)
O41 Cu O21 C2 . . . . -57.88(9)
O12 Cu O21 C2 '2 656' . . . -171.88(9)
Na2 Cu O31 C3 . . . . 16.69(10)
Na2 Cu O31 Na1 . . . '3 666' -167.29(5)
O11 Cu O31 C3 . . . . 115.52(11)
O11 Cu O31 Na1 . . . '3 666' -68.46(5)
O21 Cu O31 C3 . . . . -68.99(11)
O21 Cu O31 Na1 . . . '3 666' 107.03(5)
O41 Cu O31 C3 . . . . 34.16(18)
O41 Cu O31 Na1 . . . '3 666' -149.82(10)
O12 Cu O31 C3 '2 656' . . . -159.53(11)
O12 Cu O31 Na1 '2 656' . . '3 666' 16.49(5)
Na2 Cu O41 C4 . . . . -124.50(12)
Na2 Cu O41 Na1 . . . 4 49.15(5)
O11 Cu O41 C4 . . . . 135.28(12)
O11 Cu O41 Na1 . . . 4 -51.07(6)
O21 Cu O41 C4 . . . . -40.18(12)
O21 Cu O41 Na1 . . . 4 133.47(6)
O31 Cu O41 C4 . . . . -142.90(13)
O31 Cu O41 Na1 . . . 4 30.76(16)
O12 Cu O41 C4 '2 656' . . . 52.08(13)
O12 Cu O41 Na1 '2 656' . . 4 -134.27(6)
Na2 Cu O12 Na2 . . '2 656' '2 656' -124.0(2)
O11 Cu O12 Na2 . . '2 656' '2 656' .44(3)
O21 Cu O12 Na2 . . '2 656' '2 656' 179.27(3)
O31 Cu O12 Na2 . . '2 656' '2 656' -89.62(4)
O41 Cu O12 Na2 . . '2 656' '2 656' 85.09(4)
O42 Na1 O22 Na2 '2 756' . '2 656' '2 656' -93.49(4)
O42 Na1 O22 Na2 '2 756' . '2 656' '4 554' 167.46(4)
O31 Na1 O22 Na2 '3 666' . '2 656' '2 656' 173.84(3)
O31 Na1 O22 Na2 '3 666' . '2 656' '4 554' 74.78(3)
Na2 Na1 O22 Na2 '4 554' . '2 656' '2 656' 99.06(4)
Na2 Na1 O22 Na2 '4 554' . '2 656' '4 554' .000(16)
O41 Na1 O22 Na2 '4 554' . '2 656' '2 656' 45.45(4)
O41 Na1 O22 Na2 '4 554' . '2 656' '4 554' -53.61(3)
O32 Na1 O22 Na2 '4 654' . '2 656' '2 656' -24.56(17)
O32 Na1 O22 Na2 '4 654' . '2 656' '4 554' -123.62(15)
O22 Na1 Na2 O22 '2 656' . '4 554' '2 656' .00(4)
O42 Na1 Na2 O22 '2 756' . '4 554' '2 656' -16.72(5)
O31 Na1 Na2 O22 '3 666' . '4 554' '2 656' -103.61(4)
O41 Na1 Na2 O22 '4 554' . '4 554' '2 656' 115.03(4)
O32 Na1 Na2 O22 '4 654' . '4 554' '2 656' 161.72(6)
Cu Na2 O12 C1 . . . . 4.84(13)
Cu Na2 O12 Cu . . . '2 646' 178.69(4)
O22 Na2 O12 C1 . . . . -10.81(15)
O22 Na2 O12 Cu . . . '2 646' 163.04(3)
O32 Na2 O12 C1 . . . . 67.29(14)
O32 Na2 O12 Cu . . . '2 646' -118.85(4)
O11 Na2 O12 C1 '2 646' . . . -174.22(15)
O11 Na2 O12 Cu '2 646' . . '2 646' -.37(3)
O22 Na2 O12 C1 '3 657' . . . -97.69(14)
O22 Na2 O12 Cu '3 657' . . '2 646' 76.17(3)
O42 Na2 O12 C1 '3 657' . . . 134.81(14)
O42 Na2 O12 Cu '3 657' . . '2 646' -51.33(9)
Na1 Na2 O12 C1 4 . . . -86.02(14)
Na1 Na2 O12 Cu 4 . . '2 646' 87.84(3)
Cu Na2 O22 C2 . . . . 27.73(9)
Cu Na2 O22 Na1 . . . '2 646' 153.47(3)
Cu Na2 O22 Na2 . . . '3 657' -110.69(3)
O12 Na2 O22 C2 . . . . 42.08(10)
O12 Na2 O22 Na1 . . . '2 646' 167.82(3)
O12 Na2 O22 Na2 . . . '3 657' -96.34(4)
O32 Na2 O22 C2 . . . . -37.55(10)
O32 Na2 O22 Na1 . . . '2 646' 88.19(4)
O32 Na2 O22 Na2 . . . '3 657' -175.97(4)
O11 Na2 O22 C2 '2 646' . . . 170.12(10)
O11 Na2 O22 Na1 '2 646' . . '2 646' -64.14(11)
O11 Na2 O22 Na2 '2 646' . . '3 657' 31.70(12)
O22 Na2 O22 C2 '3 657' . . . 138.42(10)
O22 Na2 O22 Na1 '3 657' . . '2 646' -95.84(4)
O22 Na2 O22 Na2 '3 657' . . '3 657' .00(3)
O42 Na2 O22 C2 '3 657' . . . -122.26(10)
O42 Na2 O22 Na1 '3 657' . . '2 646' 3.48(4)
O42 Na2 O22 Na2 '3 657' . . '3 657' 99.31(4)
Na1 Na2 O22 C2 4 . . . 97.48(9)
Na1 Na2 O22 Na1 4 . . '2 646' -136.78(3)
Na1 Na2 O22 Na2 4 . . '3 657' -40.94(3)
Cu Na2 O32 C3 . . . . 21.81(13)
Cu Na2 O32 Na1 . . . '4 455' -154.05(4)
O12 Na2 O32 C3 . . . . -34.26(14)
O12 Na2 O32 Na1 . . . '4 455' 149.89(4)
O22 Na2 O32 C3 . . . . 89.48(14)
O22 Na2 O32 Na1 . . . '4 455' -86.37(4)
O11 Na2 O32 C3 '2 646' . . . -100.62(14)
O11 Na2 O32 Na1 '2 646' . . '4 455' 83.52(5)
O22 Na2 O32 C3 '3 657' . . . 74.6(2)
O22 Na2 O32 Na1 '3 657' . . '4 455' -101.31(15)
O42 Na2 O32 C3 '3 657' . . . 171.82(14)
O42 Na2 O32 Na1 '3 657' . . '4 455' -4.04(4)
Na1 Na2 O32 C3 4 . . . -1.50(16)
Na1 Na2 O32 Na1 4 . . '4 455' -177.36(3)
Cu Na2 O11 Cu . . '2 646' '2 646' -.56(5)
O12 Na2 O11 Cu . . '2 646' '2 646' .45(3)
O22 Na2 O11 Cu . . '2 646' '2 646' -134.92(9)
O32 Na2 O11 Cu . . '2 646' '2 646' 75.62(5)
O22 Na2 O11 Cu '3 657' . '2 646' '2 646' -103.06(4)
O42 Na2 O11 Cu '3 657' . '2 646' '2 646' 158.90(4)
Na1 Na2 O11 Cu 4 . '2 646' '2 646' -59.28(3)
Cu Na2 O22 Na2 . . '3 657' '3 657' 63.11(3)
Cu Na2 O22 Na1 . . '3 657' 4 -44.26(3)
O12 Na2 O22 Na2 . . '3 657' '3 657' 121.90(3)
O12 Na2 O22 Na1 . . '3 657' 4 14.53(4)
O22 Na2 O22 Na2 . . '3 657' '3 657' .00(3)
O22 Na2 O22 Na1 . . '3 657' 4 -107.37(3)
O32 Na2 O22 Na2 . . '3 657' '3 657' 14.94(16)
O32 Na2 O22 Na1 . . '3 657' 4 -92.43(15)
O11 Na2 O22 Na2 '2 646' . '3 657' '3 657' -169.49(4)
O11 Na2 O22 Na1 '2 646' . '3 657' 4 83.14(3)
O42 Na2 O22 Na2 '3 657' . '3 657' '3 657' -80.36(4)
O42 Na2 O22 Na1 '3 657' . '3 657' 4 172.27(4)
Na1 Na2 O22 Na2 4 . '3 657' '3 657' 107.37(4)
Na1 Na2 O22 Na1 4 . '3 657' 4 .000(19)
Cu Na2 O42 Na1 . . '3 657' '4 455' 45.10(6)
O12 Na2 O42 Na1 . . '3 657' '4 455' -64.01(9)
O22 Na2 O42 Na1 . . '3 657' '4 455' 87.25(4)
O32 Na2 O42 Na1 . . '3 657' '4 455' 3.90(4)
O11 Na2 O42 Na1 '2 646' . '3 657' '4 455' -111.21(4)
O22 Na2 O42 Na1 '3 657' . '3 657' '4 455' 168.20(4)
Na1 Na2 O42 Na1 4 . '3 657' '4 455' 176.51(3)
Cu Na2 Na1 O41 . . 4 . 20.61(3)
Cu Na2 Na1 O22 . . 4 '3 657' 135.64(3)
O12 Na2 Na1 O41 . . 4 . 81.96(4)
O12 Na2 Na1 O22 . . 4 '3 657' -163.01(4)
O22 Na2 Na1 O41 . . 4 . -43.04(4)
O22 Na2 Na1 O22 . . 4 '3 657' 71.99(4)
O32 Na2 Na1 O41 . . 4 . 42.40(5)
O32 Na2 Na1 O22 . . 4 '3 657' 157.43(6)
O11 Na2 Na1 O41 '2 646' . 4 . 156.45(4)
O11 Na2 Na1 O22 '2 646' . 4 '3 657' -88.53(4)
O22 Na2 Na1 O41 '3 657' . 4 . -115.03(4)
O22 Na2 Na1 O22 '3 657' . 4 '3 657' .00(4)
O42 Na2 Na1 O41 '3 657' . 4 . -127.12(6)
O42 Na2 Na1 O22 '3 657' . 4 '3 657' -12.10(6)
Cu O11 C1 O12 . . . . .73(15)
Cu O11 C1 H1 . . . . -178.0(15)
Na2 O11 C1 O12 '2 656' . . . -167.94(8)
Na2 O11 C1 H1 '2 656' . . . 13.4(16)
Cu O11 Na2 O12 . . '2 656' '2 656' .45(3)
Cu O11 Na2 O22 . . '2 656' '2 656' -134.92(9)
Cu O11 Na2 Na1 . . '2 656' '3 666' -59.28(3)
C1 O11 Na2 O12 . . '2 656' '2 656' 169.47(12)
C1 O11 Na2 O22 . . '2 656' '2 656' 34.10(18)
C1 O11 Na2 Na1 . . '2 656' '3 666' 109.74(12)
Na2 O12 C1 O11 . . . . -5.4(2)
Na2 O12 C1 H1 . . . . 173.2(16)
Cu O12 C1 O11 '2 646' . . . -178.54(9)
Cu O12 C1 H1 '2 646' . . . .1(16)
Na2 O12 Cu O11 . . '2 646' '2 646' .44(3)
C1 O12 Cu O11 . . '2 646' '2 646' 176.49(9)
Cu O21 C2 O22 . . . . 4.88(17)
Cu O21 C2 H2 . . . . -177.1(11)
Na2 O22 C2 O21 . . . . -31.88(17)
Na2 O22 C2 H2 . . . . 150.2(11)
Na1 O22 C2 H2 '2 646' . . . 24.3(11)
Na2 O22 C2 O21 '3 657' . . . 97.77(13)
Na2 O22 C2 H2 '3 657' . . . -80.2(11)
Na2 O22 Na1 Na2 . . '2 646' '3 657' 99.06(4)
C2 O22 Na1 Na2 . . '2 646' '3 657' -124.07(8)
Na2 O22 Na1 Na2 '3 657' . '2 646' '3 657' .000(17)
Na2 O22 Na2 O42 . . '3 657' . 80.36(4)
Na2 O22 Na2 Na1 . . '3 657' '2 646' -107.37(4)
Na2 O22 Na2 O22 . . '3 657' '3 657' .00(3)
C2 O22 Na2 O42 . . '3 657' . -60.75(10)
C2 O22 Na2 Na1 . . '3 657' '2 646' 111.51(10)
C2 O22 Na2 O22 . . '3 657' '3 657' -141.12(10)
Na1 O22 Na2 O42 '2 646' . '3 657' . -172.27(4)
Na1 O22 Na2 Na1 '2 646' . '3 657' '2 646' .000(17)
Na1 O22 Na2 O22 '2 646' . '3 657' '3 657' 107.37(3)
Cu O31 C3 O32 . . . . -7.4(2)
Cu O31 C3 H3 . . . . 172.3(17)
Na1 O31 C3 O32 '3 666' . . . 176.73(12)
Na1 O31 C3 H3 '3 666' . . . -3.6(17)
Cu O31 Na1 Na2 . . '3 666' '2 656' 28.04(4)
C3 O31 Na1 Na2 . . '3 666' '2 656' -156.04(11)
Na2 O32 C3 O31 . . . . -18.1(2)
Na2 O32 C3 H3 . . . . 162.2(17)
Na1 O32 C3 O31 '4 455' . . . 156.74(12)
Na1 O32 C3 H3 '4 455' . . . -23.0(18)
Na2 O32 Na1 O42 . . '4 455' '3 657' 4.22(4)
C3 O32 Na1 O42 . . '4 455' '3 657' -172.16(12)
Cu O41 C4 O42 . . . . 152.38(11)
Cu O41 C4 C41 . . . . -52.9(3)
Cu O41 C4 H4 . . . . -15(2)
Na1 O41 C4 O42 4 . . . -22.86(16)
Na1 O41 C4 C41 4 . . . 131.9(2)
Na1 O41 C4 H4 4 . . . 170(2)
Cu O41 Na1 Na2 . . 4 . -48.44(6)
Cu O41 Na1 O22 . . 4 '3 657' -87.25(7)
C4 O41 Na1 Na2 . . 4 . 126.68(9)
C4 O41 Na1 O22 . . 4 '3 657' 87.86(8)
Na1 O42 C4 O41 '2 746' . . . 92.2(4)
Na1 O42 C4 C41 '2 746' . . . -61.2(5)
Na1 O42 C4 H4 '2 746' . . . -101(2)
Na2 O42 C4 O41 '3 657' . . . -72.77(15)
Na2 O42 C4 C41 '3 657' . . . 133.8(3)
Na2 O42 C4 H4 '3 657' . . . 94(2)
C4 O42 Na2 O22 . . '3 657' . 7.78(10)
C4 O42 Na2 Na1 . . '3 657' '2 646' -.53(12)
C4 O42 Na2 O22 . . '3 657' '3 657' 88.73(9)
Na1 O42 Na2 O22 '2 746' . '3 657' . -168.20(3)
Na1 O42 Na2 Na1 '2 746' . '3 657' '2 646' -176.51(3)
Na1 O42 Na2 O22 '2 746' . '3 657' '3 657' -87.25(4)
O41 C4 C41 H4 . . . . 101(3)
O41 C4 C41 H41 . . . . -61.8(4)
O41 C4 C41 H42 . . . . 59.1(5)
O41 C4 C41 H43 . . . . -178.7(4)
O42 C4 C41 H4 . . . . -102(3)
O42 C4 C41 H41 . . . . 94.7(4)
O42 C4 C41 H42 . . . . -144.4(3)
O42 C4 C41 H43 . . . . -22.2(6)
H4 C4 C41 H4 . . . . 0(5)
H4 C4 C41 H41 . . . . -163(3)
H4 C4 C41 H42 . . . . -42(3)
H4 C4 C41 H43 . . . . 80(3)
O41 C4 H4 C41 . . . . -94(3)
O42 C4 H4 C41 . . . . 98(3)
C41 C4 H4 C41 . . . . .0(5)
C4 C41 H4 C4 . . . . .00(13)
H41 C41 H4 C4 . . . . 25(5)
H42 C41 H4 C4 . . . . 141(3)
H43 C41 H4 C4 . . . . -110(3)
O12 Cu O11 Na2 . '2 646' '2 646' . -.47(3)
O22 Na1 Na2 O22 . '2 646' '3 657' . .00(4)
O22 Na1 Na2 O42 . '2 646' '3 657' . 12.10(6)
O22 Na1 Na2 O22 . '2 646' '3 657' '3 657' -71.99(4)
O11 Na2 O12 Cu . '2 656' '2 656' . -.37(3)
O22 Na2 O12 Cu '2 656' '2 656' '2 656' . 163.04(3)
Na1 Na2 O12 Cu '3 666' '2 656' '2 656' . 87.84(3)
O11 Na2 O22 Na1 . '2 656' '2 656' . -64.14(11)
O11 Na2 O22 Na2 . '2 656' '2 656' '4 554' 31.70(12)
O12 Na2 O22 Na1 '2 656' '2 656' '2 656' . 167.82(3)
O12 Na2 O22 Na2 '2 656' '2 656' '2 656' '4 554' -96.34(4)
Na1 Na2 O22 Na1 '3 666' '2 656' '2 656' . -136.78(3)
Na1 Na2 O22 Na2 '3 666' '2 656' '2 656' '4 554' -40.94(3)
O11 Na2 Na1 O31 . '2 656' '3 666' . 15.08(3)
O12 Na2 Na1 O31 '2 656' '2 656' '3 666' . -59.40(4)
O22 Na2 Na1 O31 '2 656' '2 656' '3 666' . 175.60(3)
Na1 O22 Na2 Na1 . '2 656' '4 554' . .000(16)
Na2 O22 Na2 Na1 '2 656' '2 656' '4 554' . -107.37(4)
O22 Na2 O22 Na2 . '3 657' '3 657' . .00(3)
O22 Na2 O22 Na1 . '3 657' '3 657' 4 95.84(4)
O42 Na2 O22 Na2 . '3 657' '3 657' . -99.31(4)
O42 Na2 O22 Na1 . '3 657' '3 657' 4 -3.48(4)
Na1 Na2 O22 Na2 '2 646' '3 657' '3 657' . 40.94(3)
Na1 Na2 O22 Na1 '2 646' '3 657' '3 657' 4 136.78(3)
Na2 O22 Na1 Na2 . '3 657' 4 . .000(16)
Na2 O22 Na1 O41 . '3 657' 4 . 53.61(3)
Na2 O22 Na1 Na2 '3 657' '3 657' 4 . -99.06(4)
Na2 O22 Na1 O41 '3 657' '3 657' 4 . -45.45(4)
Na2 O42 Na1 O32 . '3 657' '4 455' . -3.89(4)
